data_2206921
loop_
_publ_author_name
'Yong-Hong Wen'
'Mao-Jie Li'
'Shu-Sheng Zhang'
'Xue-Mei Li'

_publ_section_title <i>N</i>,<i>N</i>,<i>N</i>'<i>N</i>'-Tetraphenyl-2,2'-(<i>o</i>-phenylenedioxy)diacetamide
_journal_coeditor_code CI6656
_journal_issue 10
_journal_name_full 'Acta Crystallographica Section E'
_journal_page_first o3373
_journal_page_last o3374
_journal_paper_doi 10.1107/S1600536805029697
_journal_volume 61
_journal_year 2005
_chemical_formula_iupac 'C34 H28 N2 O4'
_chemical_formula_moiety 'C34 H28 N2 O4'
_chemical_formula_sum 'C34 H28 N2 O4'
_chemical_formula_weight 528.58
_chemical_name_systematic
;
N,N,N'N'-Tetraphenyl-2,2'-(o-phenylenedioxy)diacetamide
;
_space_group_IT_number 15
_symmetry_cell_setting monoclinic
_symmetry_space_group_name_Hall '-C 2yc'
_symmetry_space_group_name_H-M 'C 1 2/c 1'
_atom_sites_solution_hydrogens geom
_atom_sites_solution_primary direct
_atom_sites_solution_secondary difmap
_audit_creation_method SHELXL97
_cell_angle_alpha 90.00
_cell_angle_beta 111.9810(10)
_cell_angle_gamma 90.00
_cell_formula_units_Z 4
_cell_length_a 16.0863(10)
_cell_length_b 11.0050(7)
_cell_length_c 16.5816(11)
_cell_measurement_reflns_used 2861
_cell_measurement_temperature 293(2)
_cell_measurement_theta_max 26.0
_cell_measurement_theta_min 2.4
_cell_volume 2722.1(3)
_computing_cell_refinement 'SAINT (Siemens, 1996)'
_computing_data_collection 'SMART (Siemens, 1996)'
_computing_data_reduction SAINT
_computing_molecular_graphics SHELXTL
_computing_publication_material
;
SHELXTL, PARST (Nardelli, 1995) and PLATON (Spek, 2003)
;
_computing_structure_refinement SHELXTL
_computing_structure_solution 'SHELXTL (Sheldrick, 1997)'
_diffrn_ambient_temperature 293(2)
_diffrn_detector_area_resol_mean 8.33
_diffrn_measured_fraction_theta_full 0.998
_diffrn_measured_fraction_theta_max 0.998
_diffrn_measurement_device_type 'Siemens SMART 1000 CCD area-detector'
_diffrn_measurement_method \w
_diffrn_radiation_monochromator graphite
_diffrn_radiation_source 'fine-focus sealed tube'
_diffrn_radiation_type MoK\a
_diffrn_radiation_wavelength 0.71073
_diffrn_reflns_av_R_equivalents 0.0161
_diffrn_reflns_av_sigmaI/netI 0.0180
_diffrn_reflns_limit_h_max 19
_diffrn_reflns_limit_h_min -19
_diffrn_reflns_limit_k_max 10
_diffrn_reflns_limit_k_min -13
_diffrn_reflns_limit_l_max 20
_diffrn_reflns_limit_l_min -20
_diffrn_reflns_number 7490
_diffrn_reflns_theta_full 26.03
_diffrn_reflns_theta_max 26.03
_diffrn_reflns_theta_min 2.30
_diffrn_standards_decay_% 0
_diffrn_standards_number 0
_exptl_absorpt_coefficient_mu 0.085
_exptl_absorpt_correction_T_max 0.9932
_exptl_absorpt_correction_T_min 0.9733
_exptl_absorpt_correction_type multi-scan
_exptl_absorpt_process_details '(SADABS; Sheldrick, 1996)'
_exptl_crystal_colour yellow
_exptl_crystal_density_diffrn 1.290
_exptl_crystal_density_method 'not measured'
_exptl_crystal_description Plate
_exptl_crystal_F_000 1112
_exptl_crystal_size_max 0.32
_exptl_crystal_size_mid 0.19
_exptl_crystal_size_min 0.08
_refine_diff_density_max 0.152
_refine_diff_density_min -0.191
_refine_ls_extinction_method none
_refine_ls_goodness_of_fit_ref 1.028
_refine_ls_hydrogen_treatment constr
_refine_ls_matrix_type full
_refine_ls_number_parameters 181
_refine_ls_number_reflns 2674
_refine_ls_number_restraints 0
_refine_ls_restrained_S_all 1.028
_refine_ls_R_factor_all 0.0493
_refine_ls_R_factor_gt 0.0419
_refine_ls_shift/su_max 0.001
_refine_ls_shift/su_mean 0.000
_refine_ls_structure_factor_coef Fsqd
_refine_ls_weighting_details 'calc w = 1/[\s^2^(Fo^2^)+(0.0486P)^2^+1.2205P] where P=(Fo^2^+2Fc^2^)/3'
_refine_ls_weighting_scheme calc
_refine_ls_wR_factor_gt 0.1005
_refine_ls_wR_factor_ref 0.1055
_reflns_number_gt 2284
_reflns_number_total 2674
_reflns_threshold_expression I>2\s(I)
_cod_data_source_file ci6656.cif
_cod_data_source_block I
_cod_depositor_comments
;
The following automatic conversions were performed:
'_symmetry_cell_setting' value 'Monoclinic' changed to 'monoclinic'
according to '/home/saulius/struct/CIF-dictionaries/cif_core.dic'
dictionary named 'cif_core.dic' version 2.4.1 from 2010-06-29.

Automatic conversion script
Id: cif_fix_enum 1527 2010-12-29 10:47:43Z saulius 

The following automatic conversions were performed:

'_symmetry_cell_setting' value 'Monoclinic' changed to 'monoclinic'
according to /home/saulius/struct/CIF-dictionaries/cif_core.dic
dictionary named 'cif_core.dic' version 2.4.1 from 2010-06-29.

Automatic conversion script
Id: cif_fix_values 1715 2011-07-08 13:25:40Z adriana 
;
_cod_original_sg_symbol_H-M 'C 2/c'
_cod_database_code 2206921
_cod_database_fobs_code 2206921

loop_
_symmetry_equiv_pos_as_xyz
'x, y, z'
'-x, y, -z+1/2'
'x+1/2, y+1/2, z'
'-x+1/2, y+1/2, -z+1/2'
'-x, -y, -z'
'x, -y, z-1/2'
'-x+1/2, -y+1/2, -z'
'x+1/2, -y+1/2, z-1/2'

loop_
_atom_site_label
_atom_site_fract_x
_atom_site_fract_y
_atom_site_fract_z
_atom_site_U_iso_or_equiv
_atom_site_adp_type
_atom_site_calc_flag
_atom_site_refinement_flags
_atom_site_occupancy
_atom_site_type_symbol
O1 -0.08276(7) 0.88789(10) 0.41861(7) 0.0523(3) Uani d . 1 O
O2 0.03323(7) 0.88280(8) 0.33434(6) 0.0430(3) Uani d . 1 O
N1 0.01455(7) 0.78979(10) 0.53511(7) 0.0389(3) Uani d . 1 N
C1 -0.05795(9) 0.74950(13) 0.56050(9) 0.0407(3) Uani d . 1 C
C2 -0.06547(11) 0.79548(15) 0.63465(10) 0.0515(4) Uani d . 1 C
H2A -0.0256 0.8541 0.6676 0.062 Uiso calc R 1 H
C3 -0.13393(12) 0.7527(2) 0.65947(12) 0.0659(5) Uani d . 1 C
H3A -0.1396 0.7829 0.7096 0.079 Uiso calc R 1 H
C4 -0.19284(11) 0.6669(2) 0.61084(13) 0.0692(5) Uani d . 1 C
H4A -0.2382 0.6388 0.6280 0.083 Uiso calc R 1 H
C5 -0.18518(12) 0.62219(18) 0.53703(13) 0.0669(5) Uani d . 1 C
H5A -0.2254 0.5639 0.5041 0.080 Uiso calc R 1 H
C6 -0.11774(10) 0.66345(15) 0.51119(11) 0.0520(4) Uani d . 1 C
H6A -0.1128 0.6333 0.4608 0.062 Uiso calc R 1 H
C7 0.12117(10) 0.63044(14) 0.60610(10) 0.0516(4) Uani d . 1 C
H7A 0.0762 0.5736 0.5805 0.062 Uiso calc R 1 H
C8 0.20533(11) 0.59228(17) 0.66053(12) 0.0617(5) Uani d . 1 C
H8A 0.2167 0.5099 0.6716 0.074 Uiso calc R 1 H
C9 0.27228(11) 0.67550(18) 0.69830(11) 0.0615(5) Uani d . 1 C
H9A 0.3288 0.6497 0.7353 0.074 Uiso calc R 1 H
C10 0.25533(11) 0.79690(18) 0.68116(11) 0.0594(4) Uani d . 1 C
H10A 0.3011 0.8531 0.7057 0.071 Uiso calc R 1 H
C11 0.17062(10) 0.83698(15) 0.62755(10) 0.0487(4) Uani d . 1 C
H11A 0.1591 0.9195 0.6174 0.058 Uiso calc R 1 H
C12 0.10376(9) 0.75236(13) 0.58960(8) 0.0395(3) Uani d . 1 C
C13 -0.00662(9) 0.85424(12) 0.45982(8) 0.0381(3) Uani d . 1 C
C14 0.06795(10) 0.88352(13) 0.42687(9) 0.0422(3) Uani d . 1 C
H14A 0.0930 0.9628 0.4480 0.051 Uiso calc R 1 H
H14B 0.1155 0.8237 0.4488 0.051 Uiso calc R 1 H
C15 0.01612(9) 0.77037(12) 0.29556(8) 0.0359(3) Uani d . 1 C
C16 0.03030(10) 0.66109(13) 0.33950(9) 0.0452(3) Uani d . 1 C
H16A 0.0506 0.6606 0.3999 0.054 Uiso calc R 1 H
C17 0.01451(10) 0.55188(13) 0.29432(10) 0.0494(4) Uani d . 1 C
H17A 0.0237 0.4787 0.3244 0.059 Uiso calc R 1 H

loop_
_atom_site_aniso_label
_atom_site_aniso_U_11
_atom_site_aniso_U_22
_atom_site_aniso_U_33
_atom_site_aniso_U_12
_atom_site_aniso_U_13
_atom_site_aniso_U_23
O1 0.0463(6) 0.0643(7) 0.0448(6) 0.0101(5) 0.0154(5) 0.0123(5)
O2 0.0606(6) 0.0391(5) 0.0321(5) -0.0022(4) 0.0205(5) -0.0016(4)
N1 0.0360(6) 0.0471(7) 0.0338(6) 0.0002(5) 0.0132(5) 0.0045(5)
C1 0.0352(7) 0.0477(8) 0.0394(7) 0.0054(6) 0.0142(6) 0.0109(6)
C2 0.0499(9) 0.0645(10) 0.0423(8) 0.0027(7) 0.0199(7) 0.0052(7)
C3 0.0596(11) 0.0931(13) 0.0545(10) 0.0143(10) 0.0323(9) 0.0166(9)
C4 0.0416(9) 0.0951(14) 0.0732(12) 0.0045(9) 0.0241(9) 0.0320(11)
C5 0.0461(9) 0.0705(12) 0.0748(12) -0.0106(8) 0.0120(9) 0.0169(9)
C6 0.0460(8) 0.0550(9) 0.0515(9) -0.0022(7) 0.0144(7) 0.0040(7)
C7 0.0453(8) 0.0511(9) 0.0565(9) -0.0004(7) 0.0167(7) 0.0069(7)
C8 0.0522(10) 0.0620(11) 0.0695(11) 0.0117(8) 0.0211(9) 0.0179(9)
C9 0.0378(8) 0.0898(14) 0.0546(10) 0.0111(8) 0.0147(7) 0.0146(9)
C10 0.0395(8) 0.0803(12) 0.0555(10) -0.0093(8) 0.0145(7) -0.0040(9)
C11 0.0462(8) 0.0532(9) 0.0462(8) -0.0051(7) 0.0165(7) -0.0014(7)
C12 0.0367(7) 0.0506(8) 0.0330(7) 0.0014(6) 0.0151(6) 0.0037(6)
C13 0.0423(8) 0.0393(7) 0.0320(7) 0.0008(6) 0.0133(6) -0.0028(5)
C14 0.0494(8) 0.0460(8) 0.0325(7) -0.0052(6) 0.0168(6) -0.0028(6)
C15 0.0377(7) 0.0378(7) 0.0366(7) 0.0002(5) 0.0189(6) -0.0018(5)
C16 0.0527(9) 0.0468(8) 0.0379(7) 0.0040(7) 0.0190(7) 0.0049(6)
C17 0.0578(9) 0.0373(8) 0.0574(9) 0.0034(7) 0.0266(8) 0.0074(6)

loop_
_atom_type_symbol
_atom_type_description
_atom_type_scat_dispersion_real
_atom_type_scat_dispersion_imag
_atom_type_scat_source
C C 0.0033 0.0016 'International Tables Vol C Tables 4.2.6.8 and 6.1.1.4'
H H 0.0000 0.0000 'International Tables Vol C Tables 4.2.6.8 and 6.1.1.4'
N N 0.0061 0.0033 'International Tables Vol C Tables 4.2.6.8 and 6.1.1.4'
O O 0.0106 0.0060 'International Tables Vol C Tables 4.2.6.8 and 6.1.1.4'

loop_
_geom_angle_atom_site_label_1
_geom_angle_atom_site_label_2
_geom_angle_atom_site_label_3
_geom_angle_site_symmetry_1
_geom_angle_site_symmetry_3
_geom_angle
_geom_angle_publ_flag
C15 O2 C14 . . 116.03(10) ?
C13 N1 C12 . . 124.88(11) yes
C13 N1 C1 . . 118.21(11) yes
C12 N1 C1 . . 116.82(10) yes
C2 C1 C6 . . 120.47(14) ?
C2 C1 N1 . . 119.76(13) ?
C6 C1 N1 . . 119.76(13) ?
C1 C2 C3 . . 118.88(16) ?
C1 C2 H2A . . 120.6 ?
C3 C2 H2A . . 120.6 ?
C4 C3 C2 . . 120.61(17) ?
C4 C3 H3A . . 119.7 ?
C2 C3 H3A . . 119.7 ?
C5 C4 C3 . . 120.12(16) ?
C5 C4 H4A . . 119.9 ?
C3 C4 H4A . . 119.9 ?
C4 C5 C6 . . 120.21(18) ?
C4 C5 H5A . . 119.9 ?
C6 C5 H5A . . 119.9 ?
C1 C6 C5 . . 119.71(16) ?
C1 C6 H6A . . 120.1 ?
C5 C6 H6A . . 120.1 ?
C12 C7 C8 . . 120.17(15) ?
C12 C7 H7A . . 119.9 ?
C8 C7 H7A . . 119.9 ?
C9 C8 C7 . . 120.31(17) ?
C9 C8 H8A . . 119.8 ?
C7 C8 H8A . . 119.8 ?
C10 C9 C8 . . 119.60(15) ?
C10 C9 H9A . . 120.2 ?
C8 C9 H9A . . 120.2 ?
C9 C10 C11 . . 120.82(16) ?
C9 C10 H10A . . 119.6 ?
C11 C10 H10A . . 119.6 ?
C12 C11 C10 . . 119.09(16) ?
C12 C11 H11A . . 120.5 ?
C10 C11 H11A . . 120.5 ?
C7 C12 C11 . . 119.99(14) ?
C7 C12 N1 . . 118.95(13) ?
C11 C12 N1 . . 121.02(13) ?
O1 C13 N1 . . 121.80(12) ?
O1 C13 C14 . . 119.71(12) ?
N1 C13 C14 . . 118.49(12) ?
O2 C14 C13 . . 109.92(11) ?
O2 C14 H14A . . 109.7 ?
C13 C14 H14A . . 109.7 ?
O2 C14 H14B . . 109.7 ?
C13 C14 H14B . . 109.7 ?
H14A C14 H14B . . 108.2 ?
O2 C15 C16 . . 124.96(12) ?
O2 C15 C15 . 2 115.66(6) ?
C16 C15 C15 . 2 119.37(8) ?
C15 C16 C17 . . 120.57(13) ?
C15 C16 H16A . . 119.7 ?
C17 C16 H16A . . 119.7 ?
C17 C17 C16 2 . 120.04(9) ?
C17 C17 H17A 2 . 120.0 ?
C16 C17 H17A . . 120.0 ?

loop_
_geom_bond_atom_site_label_1
_geom_bond_atom_site_label_2
_geom_bond_site_symmetry_2
_geom_bond_distance
_geom_bond_publ_flag
O1 C13 . 1.2157(16) yes
O2 C15 . 1.3740(15) yes
O2 C14 . 1.4228(16) yes
N1 C13 . 1.3635(17) yes
N1 C12 . 1.4404(17) yes
N1 C1 . 1.4496(17) ?
C1 C2 . 1.376(2) ?
C1 C6 . 1.379(2) ?
C2 C3 . 1.394(2) ?
C2 H2A . 0.93 ?
C3 C4 . 1.367(3) ?
C3 H3A . 0.93 ?
C4 C5 . 1.367(3) ?
C4 H4A . 0.93 ?
C5 C6 . 1.384(2) ?
C5 H5A . 0.93 ?
C6 H6A . 0.93 ?
C7 C12 . 1.377(2) ?
C7 C8 . 1.382(2) ?
C7 H7A . 0.93 ?
C8 C9 . 1.373(3) ?
C8 H8A . 0.93 ?
C9 C10 . 1.372(3) ?
C9 H9A . 0.93 ?
C10 C11 . 1.391(2) ?
C10 H10A . 0.93 ?
C11 C12 . 1.383(2) ?
C11 H11A . 0.93 ?
C13 C14 . 1.5272(19) ?
C14 H14A . 0.97 ?
C14 H14B . 0.97 ?
C15 C16 . 1.3802(19) ?
C15 C15 2 1.402(3) ?
C16 C17 . 1.389(2) ?
C16 H16A . 0.93 ?
C17 C17 2 1.365(3) ?
C17 H17A . 0.93 ?

loop_
_geom_hbond_atom_site_label_D
_geom_hbond_atom_site_label_H
_geom_hbond_atom_site_label_A
_geom_hbond_site_symmetry_A
_geom_hbond_distance_DH
_geom_hbond_distance_HA
_geom_hbond_distance_DA
_geom_hbond_angle_DHA
_geom_hbond_publ_flag
C11 H11A O1 5_576 0.93 2.41 3.308(2) 162 yes
C17 H17A Cg1 5_566 0.93 2.70 3.563(2) 154 yes

loop_
_geom_torsion_atom_site_label_1
_geom_torsion_atom_site_label_2
_geom_torsion_atom_site_label_3
_geom_torsion_atom_site_label_4
_geom_torsion_site_symmetry_1
_geom_torsion_site_symmetry_4
_geom_torsion
C13 N1 C1 C2 . . -114.46(15)
C12 N1 C1 C2 . . 68.89(17)
C13 N1 C1 C6 . . 66.92(17)
C12 N1 C1 C6 . . -109.74(15)
C6 C1 C2 C3 . . 0.6(2)
N1 C1 C2 C3 . . -177.97(13)
C1 C2 C3 C4 . . -0.2(3)
C2 C3 C4 C5 . . -0.1(3)
C3 C4 C5 C6 . . 0.1(3)
C2 C1 C6 C5 . . -0.7(2)
N1 C1 C6 C5 . . 177.92(14)
C4 C5 C6 C1 . . 0.3(3)
C12 C7 C8 C9 . . -0.2(3)
C7 C8 C9 C10 . . -0.5(3)
C8 C9 C10 C11 . . 1.5(3)
C9 C10 C11 C12 . . -1.7(2)
C8 C7 C12 C11 . . 0.0(2)
C8 C7 C12 N1 . . -177.79(14)
C10 C11 C12 C7 . . 0.9(2)
C10 C11 C12 N1 . . 178.68(13)
C13 N1 C12 C7 . . -121.45(15)
C1 N1 C12 C7 . . 54.96(17)
C13 N1 C12 C11 . . 60.79(18)
C1 N1 C12 C11 . . -122.81(14)
C12 N1 C13 O1 . . -176.65(13)
C1 N1 C13 O1 . . 7.0(2)
C12 N1 C13 C14 . . 3.8(2)
C1 N1 C13 C14 . . -172.59(12)
C15 O2 C14 C13 . . -75.01(14)
O1 C13 C14 O2 . . -33.65(18)
N1 C13 C14 O2 . . 145.93(12)
C14 O2 C15 C16 . . -0.14(19)
C14 O2 C15 C15 . 2 -178.59(13)
O2 C15 C16 C17 . . -177.18(13)
C15 C15 C16 C17 2 . 1.2(2)
C15 C16 C17 C17 . 2 0.6(3)
